data_2209005
loop_
_publ_author_name
'Odaba\,so\(glu, Mustafa'
'B\"uy\"ukg\"ung\"or, Orhan'

_publ_section_title
;
 3-(3-Pyridylamino)isobenzofuran-1(3<i>H</i>)-one
;
_journal_coeditor_code SJ2041
_journal_issue 5
_journal_name_full 'Acta Crystallographica Section E'
_journal_page_first o2088
_journal_page_last o2089
_journal_paper_doi 10.1107/S1600536806013390
_journal_volume 62
_journal_year 2006
_chemical_formula_iupac 'C13 H10 N2 O2'
_chemical_formula_moiety 'C13 H10 N2 O2'
_chemical_formula_sum 'C13 H10 N2 O2'
_chemical_formula_weight 226.23
_chemical_name_common 3-(3-pyridylamino)phthalide
_chemical_name_systematic
;
3-(3-Pyridylamino)isobenzofuran-1(3H)-one
;
_space_group_IT_number 19
_symmetry_cell_setting orthorhombic
_symmetry_space_group_name_Hall 'P 2ac 2ab'
_symmetry_space_group_name_H-M 'P 21 21 21'
_atom_sites_solution_hydrogens geom
_atom_sites_solution_primary direct
_atom_sites_solution_secondary difmap
_audit_creation_method SHELXL97
_cell_angle_alpha 90.00
_cell_angle_beta 90.00
_cell_angle_gamma 90.00
_cell_formula_units_Z 4
_cell_length_a 5.8236(5)
_cell_length_b 7.9820(7)
_cell_length_c 24.5229(17)
_cell_measurement_reflns_used 1327
_cell_measurement_temperature 296
_cell_measurement_theta_max 27.15
_cell_measurement_theta_min 1.66
_cell_volume 1139.92(16)
_computing_cell_refinement X-AREA
_computing_data_collection 'X-AREA (Stoe & Cie, 2002)'
_computing_data_reduction 'X-RED32 (Stoe & Cie, 2002)'
_computing_molecular_graphics 'ORTEP-3 for Windows (Farrugia, 1997)'
_computing_publication_material 'WinGX (Farrugia, 1999)'
_computing_structure_refinement 'SHELXL97 (Sheldrick, 1997)'
_computing_structure_solution 'SHELXS97 (Sheldrick, 1990)'
_diffrn_ambient_temperature 296(2)
_diffrn_detector_area_resol_mean 6.67
_diffrn_measured_fraction_theta_full 0.994
_diffrn_measured_fraction_theta_max 0.994
_diffrn_measurement_device_type 'Stoe IPDS-2'
_diffrn_measurement_method '\w rotation method'
_diffrn_radiation_monochromator 'plane graphite'
_diffrn_radiation_type MoK\a
_diffrn_radiation_wavelength 0.71073
_diffrn_reflns_av_R_equivalents 0.0395
_diffrn_reflns_av_sigmaI/netI 0.0165
_diffrn_reflns_limit_h_max 7
_diffrn_reflns_limit_h_min -6
_diffrn_reflns_limit_k_max 9
_diffrn_reflns_limit_k_min -9
_diffrn_reflns_limit_l_max 30
_diffrn_reflns_limit_l_min -30
_diffrn_reflns_number 9694
_diffrn_reflns_theta_full 26.00
_diffrn_reflns_theta_max 26.00
_diffrn_reflns_theta_min 1.66
_diffrn_standards_decay_% <2
_diffrn_standards_number 0
_exptl_absorpt_coefficient_mu 0.091
_exptl_absorpt_correction_T_max 0.9923
_exptl_absorpt_correction_T_min 0.9389
_exptl_absorpt_correction_type integration
_exptl_absorpt_process_details '(X-RED32; Stoe & Cie, 2002)'
_exptl_crystal_colour colourless
_exptl_crystal_density_diffrn 1.318
_exptl_crystal_density_method 'not measured'
_exptl_crystal_description 'square plate'
_exptl_crystal_F_000 472
_exptl_crystal_size_max 0.74
_exptl_crystal_size_mid 0.52
_exptl_crystal_size_min 0.09
_refine_diff_density_max 0.111
_refine_diff_density_min -0.120
_refine_ls_extinction_coef 0.047(8)
_refine_ls_extinction_expression Fc^*^=kFc[1+0.001xFc^2^\l^3^/sin(2\q)]^-1/4^
_refine_ls_extinction_method 'SHELXL97 (Sheldrick, 1997)'
_refine_ls_goodness_of_fit_ref 1.066
_refine_ls_hydrogen_treatment mixed
_refine_ls_matrix_type full
_refine_ls_number_parameters 159
_refine_ls_number_reflns 1327
_refine_ls_number_restraints 0
_refine_ls_restrained_S_all 1.066
_refine_ls_R_factor_all 0.0427
_refine_ls_R_factor_gt 0.0342
_refine_ls_shift/su_max 0.000
_refine_ls_shift/su_mean 0.000
_refine_ls_structure_factor_coef Fsqd
_refine_ls_weighting_details 'calc w = 1/[\s^2^(Fo^2^)+(0.0563P)^2^+0.0337P] where P=(Fo^2^+2Fc^2^)/3'
_refine_ls_weighting_scheme calc
_refine_ls_wR_factor_gt 0.0861
_refine_ls_wR_factor_ref 0.0905
_reflns_number_gt 1110
_reflns_number_total 1327
_reflns_threshold_expression I>2\s(I)
_cod_data_source_file sj2041.cif
_cod_data_source_block I
_cod_database_code 2209005
_cod_database_fobs_code 2209005

loop_
_symmetry_equiv_pos_as_xyz
'x, y, z'
'-x+1/2, -y, z+1/2'
'x+1/2, -y+1/2, -z'
'-x, y+1/2, -z+1/2'

loop_
_atom_site_type_symbol
_atom_site_label
_atom_site_fract_x
_atom_site_fract_y
_atom_site_fract_z
_atom_site_U_iso_or_equiv
_atom_site_adp_type
_atom_site_calc_flag
_atom_site_refinement_flags
_atom_site_occupancy
C C1 0.2401(4) 0.2490(3) 0.05503(7) 0.0543(5) Uani d . 1
C C2 0.2727(4) 0.4295(2) 0.06127(7) 0.0522(5) Uani d . 1
C C3 0.1410(5) 0.5606(3) 0.04184(9) 0.0654(6) Uani d . 1
H H3 0.0086 0.5414 0.0216 0.079 Uiso calc R 1
C C4 0.2130(6) 0.7198(3) 0.05356(10) 0.0756(8) Uani d . 1
H H4 0.1288 0.8108 0.0408 0.091 Uiso calc R 1
C C5 0.4089(6) 0.7475(3) 0.08402(10) 0.0790(8) Uani d . 1
H H5 0.4532 0.8570 0.0916 0.095 Uiso calc R 1
C C6 0.5407(5) 0.6165(3) 0.10350(9) 0.0678(6) Uani d . 1
H H6 0.6721 0.6357 0.1241 0.081 Uiso calc R 1
C C7 0.4696(4) 0.4560(2) 0.09120(7) 0.0525(5) Uani d . 1
C C8 0.5744(4) 0.2909(2) 0.10526(8) 0.0536(5) Uani d . 1
H H8 0.7252 0.2809 0.0879 0.064 Uiso calc R 1
C C9 0.6961(4) 0.1211(2) 0.18322(7) 0.0537(5) Uani d . 1
C C10 0.6318(4) 0.0685(3) 0.23493(9) 0.0678(6) Uani d . 1
H H10 0.5170 0.1283 0.2527 0.081 Uiso calc R 1
C C11 0.8877(5) -0.1442(4) 0.23544(11) 0.0820(8) Uani d . 1
H H11 0.9555 -0.2340 0.2534 0.098 Uiso calc R 1
C C12 0.9634(5) -0.1051(3) 0.18464(10) 0.0797(7) Uani d . 1
H H12 1.0799 -0.1671 0.1683 0.096 Uiso calc R 1
C C13 0.8636(5) 0.0293(3) 0.15747(9) 0.0684(6) Uani d . 1
H H13 0.9098 0.0568 0.1223 0.082 Uiso calc R 1
N N1 0.5958(4) 0.2655(2) 0.16186(7) 0.0588(5) Uani d . 1
N N2 0.7229(4) -0.0611(3) 0.26056(8) 0.0804(6) Uani d . 1
O O1 0.0884(3) 0.1719(2) 0.03293(6) 0.0754(5) Uani d . 1
O O2 0.4132(3) 0.16902(16) 0.08073(5) 0.0603(4) Uani d . 1
H H1 0.470(5) 0.312(3) 0.1835(10) 0.084(8) Uiso d . 1

loop_
_atom_site_aniso_label
_atom_site_aniso_U_11
_atom_site_aniso_U_22
_atom_site_aniso_U_33
_atom_site_aniso_U_12
_atom_site_aniso_U_13
_atom_site_aniso_U_23
C1 0.0645(13) 0.0467(10) 0.0516(10) -0.0008(10) -0.0054(9) 0.0010(8)
C2 0.0614(13) 0.0462(9) 0.0489(9) 0.0026(10) 0.0053(9) 0.0022(7)
C3 0.0746(16) 0.0563(11) 0.0654(11) 0.0139(13) 0.0015(11) 0.0076(9)
C4 0.105(2) 0.0490(12) 0.0729(14) 0.0181(14) 0.0103(16) 0.0108(10)
C5 0.120(2) 0.0399(10) 0.0776(14) -0.0022(14) 0.0156(16) -0.0008(10)
C6 0.0878(18) 0.0491(11) 0.0666(12) -0.0095(12) -0.0002(13) -0.0026(9)
C7 0.0644(13) 0.0420(9) 0.0511(9) -0.0004(10) 0.0039(9) 0.0010(8)
C8 0.0624(12) 0.0472(10) 0.0511(10) -0.0006(9) -0.0008(9) 0.0004(8)
C9 0.0574(12) 0.0521(10) 0.0517(9) -0.0045(9) -0.0076(10) 0.0027(8)
C10 0.0678(14) 0.0720(14) 0.0635(11) 0.0058(13) 0.0051(11) 0.0135(11)
C11 0.0752(17) 0.0887(17) 0.0821(16) 0.0186(15) 0.0003(14) 0.0269(14)
C12 0.0765(17) 0.0829(16) 0.0797(15) 0.0208(14) 0.0060(14) 0.0128(13)
C13 0.0792(15) 0.0677(13) 0.0583(11) 0.0065(13) 0.0057(11) 0.0079(10)
N1 0.0742(12) 0.0537(9) 0.0484(8) 0.0063(9) -0.0028(8) 0.0005(7)
N2 0.0808(14) 0.0863(14) 0.0742(12) 0.0096(14) 0.0075(11) 0.0289(11)
O1 0.0881(12) 0.0645(9) 0.0737(10) -0.0148(10) -0.0183(9) 0.0017(8)
O2 0.0809(11) 0.0399(7) 0.0600(7) 0.0026(8) -0.0110(8) -0.0004(6)

loop_
_atom_type_symbol
_atom_type_description
_atom_type_scat_dispersion_real
_atom_type_scat_dispersion_imag
_atom_type_scat_source
C C 0.0033 0.0000 'International Tables Vol C Tables 4.2.6.8 and 6.1.1.4'
H H 0.0000 0.0000 'International Tables Vol C Tables 4.2.6.8 and 6.1.1.4'
N N 0.0061 0.0000 'International Tables Vol C Tables 4.2.6.8 and 6.1.1.4'
O O 0.0106 0.0000 'International Tables Vol C Tables 4.2.6.8 and 6.1.1.4'

loop_
_geom_angle_atom_site_label_1
_geom_angle_atom_site_label_2
_geom_angle_atom_site_label_3
_geom_angle
_geom_angle_publ_flag
O1 C1 O2 121.04(19) y
O1 C1 C2 130.2(2) y
O2 C1 C2 108.69(18) ?
C7 C2 C3 122.0(2) ?
C7 C2 C1 108.39(18) ?
C3 C2 C1 129.7(2) ?
C4 C3 C2 117.4(2) ?
C4 C3 H3 121.3 ?
C2 C3 H3 121.3 ?
C3 C4 C5 121.0(2) ?
C3 C4 H4 119.5 ?
C5 C4 H4 119.5 ?
C4 C5 C6 121.6(2) ?
C4 C5 H5 119.2 ?
C6 C5 H5 119.2 ?
C7 C6 C5 117.4(2) ?
C7 C6 H6 121.3 ?
C5 C6 H6 121.3 ?
C2 C7 C6 120.6(2) ?
C2 C7 C8 109.13(17) ?
C6 C7 C8 130.3(2) ?
N1 C8 O2 111.24(16) y
N1 C8 C7 113.01(16) ?
O2 C8 C7 103.13(17) ?
N1 C8 H8 109.8 ?
O2 C8 H8 109.8 ?
C7 C8 H8 109.8 ?
C13 C9 C10 116.8(2) ?
C13 C9 N1 124.44(19) ?
C10 C9 N1 118.7(2) ?
N2 C10 C9 124.3(2) ?
N2 C10 H10 117.9 ?
C9 C10 H10 117.9 ?
N2 C11 C12 123.3(2) ?
N2 C11 H11 118.3 ?
C12 C11 H11 118.3 ?
C11 C12 C13 118.8(3) ?
C11 C12 H12 120.6 ?
C13 C12 H12 120.6 ?
C9 C13 C12 119.2(2) ?
C9 C13 H13 120.4 ?
C12 C13 H13 120.4 ?
C9 N1 C8 121.75(17) ?
C9 N1 H1 115.0(15) ?
C8 N1 H1 114.6(15) ?
C11 N2 C10 117.6(2) ?
C1 O2 C8 110.65(14) ?

loop_
_geom_bond_atom_site_label_1
_geom_bond_atom_site_label_2
_geom_bond_distance
_geom_bond_publ_flag
C1 O1 1.206(3) y
C1 O2 1.350(3) y
C1 C2 1.461(3) ?
C2 C7 1.377(3) y
C2 C3 1.382(3) ?
C3 C4 1.369(3) ?
C3 H3 0.9300 ?
C4 C5 1.381(4) ?
C4 H4 0.9300 ?
C5 C6 1.382(4) ?
C5 H5 0.9300 ?
C6 C7 1.379(3) ?
C6 H6 0.9300 ?
C7 C8 1.493(3) y
C8 N1 1.408(2) y
C8 O2 1.480(2) ?
C8 H8 0.9800 ?
C9 C13 1.374(3) ?
C9 C10 1.387(3) ?
C9 N1 1.395(3) y
C10 N2 1.322(3) ?
C10 H10 0.9300 ?
C11 N2 1.319(3) ?
C11 C12 1.358(4) ?
C11 H11 0.9300 ?
C12 C13 1.390(3) ?
C12 H12 0.9300 ?
C13 H13 0.9300 ?
N1 H1 0.98(3) ?

loop_
_geom_hbond_atom_site_label_D
_geom_hbond_atom_site_label_H
_geom_hbond_atom_site_label_A
_geom_hbond_site_symmetry_A
_geom_hbond_distance_DH
_geom_hbond_distance_HA
_geom_hbond_distance_DA
_geom_hbond_angle_DHA
N1 H1 N2 4_655 0.98(3) 2.04(3) 2.996(3) 165(2)
C5 H5 O2 1_565 0.93 2.52 3.366(3) 152.0
C13 H13 O1 1_655 0.93 2.59 3.512(3) 169.5
C4 H4 Cg1 3_465 0.93 3.345 4.075(3) 137.01
C11 H11 Cg2 4_745 0.93 2.827 3.746(3) 169.74

loop_
_geom_torsion_atom_site_label_1
_geom_torsion_atom_site_label_2
_geom_torsion_atom_site_label_3
_geom_torsion_atom_site_label_4
_geom_torsion
O1 C1 C2 C7 178.2(2)
O2 C1 C2 C7 0.1(2)
O1 C1 C2 C3 -2.3(4)
O2 C1 C2 C3 179.6(2)
C7 C2 C3 C4 -0.2(3)
C1 C2 C3 C4 -179.6(2)
C2 C3 C4 C5 -0.5(3)
C3 C4 C5 C6 0.5(4)
C4 C5 C6 C7 0.2(4)
C3 C2 C7 C6 0.9(3)
C1 C2 C7 C6 -179.6(2)
C3 C2 C7 C8 -179.03(19)
C1 C2 C7 C8 0.5(2)
C5 C6 C7 C2 -0.9(3)
C5 C6 C7 C8 179.0(2)
C2 C7 C8 N1 -121.1(2)
C6 C7 C8 N1 59.0(3)
C2 C7 C8 O2 -0.8(2)
C6 C7 C8 O2 179.3(2)
C13 C9 C10 N2 0.9(4)
N1 C9 C10 N2 -176.4(2)
N2 C11 C12 C13 0.2(5)
C10 C9 C13 C12 -2.1(3)
N1 C9 C13 C12 175.0(2)
C11 C12 C13 C9 1.6(4)
C13 C9 N1 C8 29.4(3)
C10 C9 N1 C8 -153.5(2)
O2 C8 N1 C9 66.5(3)
C7 C8 N1 C9 -178.02(19)
C12 C11 N2 C10 -1.4(4)
C9 C10 N2 C11 0.9(4)
O1 C1 O2 C8 -179.00(19)
C2 C1 O2 C8 -0.7(2)
N1 C8 O2 C1 122.35(19)
C7 C8 O2 C1 0.9(2)

loop_
_cod_related_entry_id
_cod_related_entry_database
_cod_related_entry_code
1 ChemSpider 21179365
